data_7002621
loop_
_publ_author_name
'Silva, Telma F. S.'
'Mishra, Gopal S.'
'Guedes da Silva, M. F\'atima'
'Wanke, Riccardo'
'Martins, Lu\'isa M. D. R. S.'
'Pombeiro, Armando J. L.'

_publ_section_title
;
 CuII complexes bearing the 2,2,2-tris(1-pyrazolyl)ethanol or
 2,2,2-tris(1-pyrazolyl)ethyl methanesulfonate scorpionates. X-Ray
 structural characterization and application in the mild catalytic
 peroxidative oxidation of cyclohexane
;
_journal_coden_ASTM DTARAF
_journal_issue 42
_journal_name_full 'Dalton Transactions'
_journal_page_first 9207
_journal_page_last 9215
_journal_paper_doi 10.1039/b911990f
_journal_year 2009
_chemical_formula_moiety 'C12 H14 N6 O3 S'
_chemical_formula_sum 'C12 H14 N6 O3 S'
_chemical_formula_weight 322.35
_space_group_IT_number 14
_symmetry_cell_setting monoclinic
_symmetry_space_group_name_Hall '-P 2yn'
_symmetry_space_group_name_H-M 'P 1 21/n 1'
_atom_sites_solution_hydrogens geom
_atom_sites_solution_primary direct
_atom_sites_solution_secondary difmap
_audit_creation_method SHELXL-97
_cell_angle_alpha 90.00
_cell_angle_beta 103.719(12)
_cell_angle_gamma 90.00
_cell_formula_units_Z 4
_cell_length_a 7.7397(16)
_cell_length_b 12.757(3)
_cell_length_c 14.957(3)
_cell_measurement_reflns_used 9527
_cell_measurement_temperature 150(2)
_cell_measurement_theta_max 29.34
_cell_measurement_theta_min 2.74
_cell_volume 1434.7(5)
_computing_cell_refinement 'Bruker SMART'
_computing_data_collection 'Bruker SMART'
_computing_data_reduction 'Bruker SAINT'
_computing_molecular_graphics 'Ortep-3 for Windows (Farrugia, 1997)'
_computing_publication_material 'WinGX publication routines (Farrugia, 1999)'
_computing_structure_refinement 'SHELXL-97 (Sheldrick, 2008)'
_computing_structure_solution 'SIR97 (Giacovazzo et al, 1997)'
_diffrn_ambient_temperature 150(2)
_diffrn_measured_fraction_theta_full 0.999
_diffrn_measured_fraction_theta_max 0.999
_diffrn_radiation_monochromator graphite
_diffrn_radiation_source 'fine-focus sealed tube'
_diffrn_radiation_type MoK\a
_diffrn_radiation_wavelength 0.71073
_diffrn_reflns_av_R_equivalents 0.0503
_diffrn_reflns_av_sigmaI/netI 0.0278
_diffrn_reflns_limit_h_max 10
_diffrn_reflns_limit_h_min -10
_diffrn_reflns_limit_k_max 17
_diffrn_reflns_limit_k_min -17
_diffrn_reflns_limit_l_max 20
_diffrn_reflns_limit_l_min -20
_diffrn_reflns_number 35129
_diffrn_reflns_theta_full 29.34
_diffrn_reflns_theta_max 29.34
_diffrn_reflns_theta_min 2.74
_exptl_absorpt_coefficient_mu 0.249
_exptl_absorpt_correction_T_max 0.9976
_exptl_absorpt_correction_T_min 0.9655
_exptl_absorpt_correction_type multi-scan
_exptl_absorpt_process_details sadabs
_exptl_crystal_colour colourless
_exptl_crystal_density_diffrn 1.492
_exptl_crystal_density_method 'not measured'
_exptl_crystal_description prism
_exptl_crystal_F_000 672
_exptl_crystal_size_max 0.10
_exptl_crystal_size_mid 0.08
_exptl_crystal_size_min 0.05
_refine_diff_density_max 0.365
_refine_diff_density_min -0.384
_refine_diff_density_rms 0.065
_refine_ls_extinction_method none
_refine_ls_goodness_of_fit_ref 1.022
_refine_ls_hydrogen_treatment mixed
_refine_ls_matrix_type full
_refine_ls_number_parameters 241
_refine_ls_number_reflns 3941
_refine_ls_number_restraints 0
_refine_ls_restrained_S_all 1.022
_refine_ls_R_factor_all 0.0469
_refine_ls_R_factor_gt 0.0346
_refine_ls_shift/su_max 0.001
_refine_ls_shift/su_mean 0.000
_refine_ls_structure_factor_coef Fsqd
_refine_ls_weighting_details 'calc w=1/[\s^2^(Fo^2^)+(0.0469P)^2^+0.5257P] where P=(Fo^2^+2Fc^2^)/3'
_refine_ls_weighting_scheme calc
_refine_ls_wR_factor_gt 0.0872
_refine_ls_wR_factor_ref 0.0944
_reflns_number_gt 3220
_reflns_number_total 3941
_reflns_threshold_expression >2sigma(I)
_cod_data_source_file B911990F.txt
_cod_data_source_block compound2
_cod_depositor_comments
;
The following automatic conversions were performed:
'_symmetry_cell_setting' value 'Monoclinic' changed to 'monoclinic'
according to '/home/saulius/struct/CIF-dictionaries/cif_core.dic'
dictionary named 'cif_core.dic' version 2.4.1 from 2010-06-29.

Automatic conversion script
Id: cif_fix_enum 1527 2010-12-29 10:47:43Z saulius 
;
_cod_original_sg_symbol_H-M 'P 21/n'
_cod_database_code 7002621

loop_
_symmetry_equiv_pos_as_xyz
'x, y, z'
'-x+1/2, y+1/2, -z+1/2'
'-x, -y, -z'
'x-1/2, -y-1/2, z-1/2'

loop_
_atom_site_label
_atom_site_type_symbol
_atom_site_fract_x
_atom_site_fract_y
_atom_site_fract_z
_atom_site_U_iso_or_equiv
_atom_site_adp_type
_atom_site_occupancy
_atom_site_symmetry_multiplicity
_atom_site_calc_flag
_atom_site_refinement_flags
_atom_site_disorder_assembly
_atom_site_disorder_group
C1 C 0.22460(16) 0.96617(10) 0.26954(8) 0.0175(2) Uani 1 1 d . . .
C2 C 0.10913(16) 1.01269(10) 0.18030(9) 0.0180(2) Uani 1 1 d . . .
C3 C -0.33449(18) 1.01017(13) 0.14872(11) 0.0267(3) Uani 1 1 d . . .
C13 C 0.38130(19) 1.07276(12) 0.40885(9) 0.0262(3) Uani 1 1 d . . .
C12 C 0.5041(2) 1.15121(12) 0.42073(11) 0.0310(3) Uani 1 1 d . . .
C11 C 0.52633(18) 1.17181(11) 0.33253(11) 0.0287(3) Uani 1 1 d . . .
C16 C 0.32822(17) 0.82587(10) 0.17378(10) 0.0216(3) Uani 1 1 d . . .
C15 C 0.46660(18) 0.75628(11) 0.19304(11) 0.0273(3) Uani 1 1 d . . .
C14 C 0.55429(18) 0.77636(11) 0.28459(11) 0.0300(3) Uani 1 1 d . . .
C19 C 0.11902(19) 0.83355(11) 0.37206(10) 0.0266(3) Uani 1 1 d . . .
C18 C -0.0122(2) 0.83725(13) 0.41833(10) 0.0333(3) Uani 1 1 d . . .
C17 C -0.0921(2) 0.93558(13) 0.39796(10) 0.0307(3) Uani 1 1 d . . .
N13 N 0.33458(14) 1.05106(9) 0.31770(7) 0.0191(2) Uani 1 1 d . . .
N11 N 0.42451(15) 1.11110(9) 0.26906(8) 0.0247(2) Uani 1 1 d . . .
N16 N 0.33949(14) 0.88278(8) 0.25162(7) 0.0200(2) Uani 1 1 d . . .
N14 N 0.47876(16) 0.85298(10) 0.32141(9) 0.0281(3) Uani 1 1 d . . .
N19 N 0.11355(14) 0.92673(9) 0.32745(7) 0.0210(2) Uani 1 1 d . . .
N17 N -0.01706(16) 0.99108(10) 0.34271(8) 0.0259(3) Uani 1 1 d . . .
O1 O -0.02409(11) 0.93555(7) 0.13941(6) 0.02022(19) Uani 1 1 d . . .
O2 O -0.27556(14) 0.89193(10) 0.01750(8) 0.0397(3) Uani 1 1 d . . .
O3 O -0.16165(14) 1.07290(9) 0.03048(7) 0.0324(3) Uani 1 1 d . . .
S1 S -0.20190(4) 0.97904(3) 0.07315(2) 0.02247(10) Uani 1 1 d . . .
H2A H 0.178(2) 1.0289(13) 0.1378(12) 0.027 Uiso 1 1 d . . .
H2B H 0.054(2) 1.0752(13) 0.1964(12) 0.027 Uiso 1 1 d . . .
H3A H -0.267(2) 1.0598(13) 0.1938(12) 0.027 Uiso 1 1 d . . .
H3B H -0.442(2) 1.0430(13) 0.1122(12) 0.027 Uiso 1 1 d . . .
H3C H -0.358(2) 0.9468(13) 0.1768(12) 0.027 Uiso 1 1 d . . .
H13 H 0.333(2) 1.0362(13) 0.4494(12) 0.027 Uiso 1 1 d . . .
H12 H 0.553(2) 1.1834(13) 0.4742(12) 0.027 Uiso 1 1 d . . .
H11 H 0.601(2) 1.2204(13) 0.3148(11) 0.027 Uiso 1 1 d . . .
H16 H 0.238(2) 0.8372(13) 0.1213(11) 0.027 Uiso 1 1 d . . .
H15 H 0.494(2) 0.7047(14) 0.1550(11) 0.027 Uiso 1 1 d . . .
H14 H 0.655(2) 0.7445(13) 0.3212(11) 0.027 Uiso 1 1 d . . .
H19 H 0.198(2) 0.7819(13) 0.3678(11) 0.027 Uiso 1 1 d . . .
H18 H -0.038(2) 0.7863(13) 0.4555(12) 0.027 Uiso 1 1 d . . .
H17 H -0.196(2) 0.9643(13) 0.4144(12) 0.027 Uiso 1 1 d . . .

loop_
_atom_site_aniso_label
_atom_site_aniso_U_11
_atom_site_aniso_U_22
_atom_site_aniso_U_33
_atom_site_aniso_U_23
_atom_site_aniso_U_13
_atom_site_aniso_U_12
C1 0.0170(5) 0.0173(6) 0.0178(6) 0.0005(4) 0.0035(4) 0.0000(4)
C2 0.0167(5) 0.0180(6) 0.0184(6) 0.0007(5) 0.0022(4) 0.0001(4)
C3 0.0192(6) 0.0326(8) 0.0302(7) 0.0005(6) 0.0099(5) 0.0002(5)
C13 0.0289(7) 0.0283(7) 0.0185(6) 0.0011(5) -0.0003(5) 0.0017(5)
C12 0.0283(7) 0.0294(8) 0.0289(7) -0.0058(6) -0.0061(6) 0.0004(6)
C11 0.0209(6) 0.0240(7) 0.0405(8) -0.0052(6) 0.0060(6) -0.0038(5)
C16 0.0205(6) 0.0198(6) 0.0252(6) -0.0009(5) 0.0070(5) -0.0018(5)
C15 0.0238(6) 0.0191(6) 0.0409(8) -0.0022(6) 0.0115(6) 0.0007(5)
C14 0.0207(6) 0.0199(7) 0.0461(9) 0.0024(6) 0.0012(6) 0.0033(5)
C19 0.0293(7) 0.0240(7) 0.0234(6) 0.0039(5) 0.0000(5) -0.0064(5)
C18 0.0374(8) 0.0389(9) 0.0235(7) 0.0049(6) 0.0071(6) -0.0148(7)
C17 0.0280(7) 0.0428(9) 0.0237(7) -0.0038(6) 0.0108(6) -0.0094(6)
N13 0.0180(5) 0.0200(5) 0.0188(5) -0.0007(4) 0.0034(4) -0.0010(4)
N11 0.0237(5) 0.0236(6) 0.0295(6) -0.0014(5) 0.0117(5) -0.0044(4)
N16 0.0179(5) 0.0185(5) 0.0222(5) 0.0006(4) 0.0023(4) 0.0025(4)
N14 0.0229(5) 0.0249(6) 0.0312(6) 0.0013(5) -0.0043(5) 0.0051(5)
N19 0.0210(5) 0.0226(6) 0.0197(5) 0.0022(4) 0.0056(4) -0.0009(4)
N17 0.0238(5) 0.0308(6) 0.0255(6) -0.0006(5) 0.0108(5) 0.0007(5)
O1 0.0161(4) 0.0211(5) 0.0215(4) -0.0014(4) 0.0005(3) 0.0003(3)
O2 0.0282(5) 0.0464(7) 0.0376(6) -0.0186(5) -0.0062(5) 0.0015(5)
O3 0.0273(5) 0.0439(7) 0.0259(5) 0.0138(5) 0.0058(4) 0.0065(4)
S1 0.01686(15) 0.03032(19) 0.01864(16) -0.00139(13) 0.00104(11) 0.00220(12)

loop_
_atom_type_symbol
_atom_type_description
_atom_type_scat_dispersion_real
_atom_type_scat_dispersion_imag
_atom_type_scat_source
C C 0.0033 0.0016 'International Tables Vol C Tables 4.2.6.8 and 6.1.1.4'
H H 0.0000 0.0000 'International Tables Vol C Tables 4.2.6.8 and 6.1.1.4'
N N 0.0061 0.0033 'International Tables Vol C Tables 4.2.6.8 and 6.1.1.4'
O O 0.0106 0.0060 'International Tables Vol C Tables 4.2.6.8 and 6.1.1.4'
S S 0.1246 0.1234 'International Tables Vol C Tables 4.2.6.8 and 6.1.1.4'

loop_
_geom_angle_atom_site_label_1
_geom_angle_atom_site_label_2
_geom_angle_atom_site_label_3
_geom_angle
_geom_angle_site_symmetry_1
_geom_angle_site_symmetry_3
_geom_angle_publ_flag
N19 C1 N16 109.42(10) . . ?
N19 C1 N13 108.81(10) . . ?
N16 C1 N13 108.92(10) . . ?
N19 C1 C2 110.37(10) . . ?
N16 C1 C2 112.19(10) . . ?
N13 C1 C2 107.04(10) . . ?
O1 C2 C1 108.21(10) . . ?
O1 C2 H2A 108.7(10) . . ?
C1 C2 H2A 111.5(10) . . ?
O1 C2 H2B 110.7(10) . . ?
C1 C2 H2B 107.7(10) . . ?
H2A C2 H2B 110.0(14) . . ?
S1 C3 H3A 107.1(10) . . ?
S1 C3 H3B 106.8(10) . . ?
H3A C3 H3B 110.6(14) . . ?
S1 C3 H3C 107.5(10) . . ?
H3A C3 H3C 111.9(14) . . ?
H3B C3 H3C 112.6(14) . . ?
N13 C13 C12 107.04(13) . . ?
N13 C13 H13 120.7(11) . . ?
C12 C13 H13 132.2(11) . . ?
C13 C12 C11 104.70(13) . . ?
C13 C12 H12 125.9(11) . . ?
C11 C12 H12 129.3(11) . . ?
N11 C11 C12 112.35(13) . . ?
N11 C11 H11 119.3(10) . . ?
C12 C11 H11 128.3(10) . . ?
N16 C16 C15 106.18(12) . . ?
N16 C16 H16 121.5(10) . . ?
C15 C16 H16 132.3(10) . . ?
C16 C15 C14 105.12(13) . . ?
C16 C15 H15 127.7(10) . . ?
C14 C15 H15 127.1(10) . . ?
N14 C14 C15 112.49(13) . . ?
N14 C14 H14 117.9(10) . . ?
C15 C14 H14 129.6(10) . . ?
N19 C19 C18 106.24(14) . . ?
N19 C19 H19 122.8(11) . . ?
C18 C19 H19 130.9(11) . . ?
C19 C18 C17 105.39(13) . . ?
C19 C18 H18 126.0(11) . . ?
C17 C18 H18 128.6(11) . . ?
N17 C17 C18 112.25(14) . . ?
N17 C17 H17 118.1(10) . . ?
C18 C17 H17 129.5(10) . . ?
C13 N13 N11 112.10(11) . . ?
C13 N13 C1 129.40(11) . . ?
N11 N13 C1 117.91(10) . . ?
C11 N11 N13 103.80(11) . . ?
C16 N16 N14 112.68(11) . . ?
C16 N16 C1 129.27(11) . . ?
N14 N16 C1 118.05(11) . . ?
C14 N14 N16 103.54(12) . . ?
C19 N19 N17 112.50(11) . . ?
C19 N19 C1 130.09(12) . . ?
N17 N19 C1 117.39(10) . . ?
C17 N17 N19 103.61(12) . . ?
C2 O1 S1 116.65(8) . . ?
O2 S1 O3 119.57(8) . . ?
O2 S1 O1 105.00(6) . . ?
O3 S1 O1 108.83(6) . . ?
O2 S1 C3 109.95(7) . . ?
O3 S1 C3 108.89(7) . . ?
O1 S1 C3 103.33(6) . . ?

loop_
_geom_bond_atom_site_label_1
_geom_bond_atom_site_label_2
_geom_bond_distance
_geom_bond_site_symmetry_2
_geom_bond_publ_flag
C1 N19 1.4475(16) . ?
C1 N16 1.4516(16) . ?
C1 N13 1.4579(16) . ?
C1 C2 1.5385(17) . ?
C2 O1 1.4514(15) . ?
C2 H2A 0.942(18) . ?
C2 H2B 0.963(17) . ?
C3 S1 1.7432(15) . ?
C3 H3A 0.980(18) . ?
C3 H3B 0.973(18) . ?
C3 H3C 0.949(17) . ?
C13 N13 1.3535(17) . ?
C13 C12 1.362(2) . ?
C13 H13 0.913(17) . ?
C12 C11 1.395(2) . ?
C12 H12 0.900(17) . ?
C11 N11 1.3293(18) . ?
C11 H11 0.927(17) . ?
C16 N16 1.3571(17) . ?
C16 C15 1.3682(19) . ?
C16 H16 0.929(17) . ?
C15 C14 1.400(2) . ?
C15 H15 0.925(17) . ?
C14 N14 1.3240(19) . ?
C14 H14 0.934(17) . ?
C19 N19 1.3588(17) . ?
C19 C18 1.359(2) . ?
C19 H19 0.910(17) . ?
C18 C17 1.400(2) . ?
C18 H18 0.908(17) . ?
C17 N17 1.3229(19) . ?
C17 H17 0.965(17) . ?
N13 N11 1.3567(15) . ?
N16 N14 1.3647(15) . ?
N19 N17 1.3629(16) . ?
O1 S1 1.5928(10) . ?
O2 S1 1.4240(12) . ?
O3 S1 1.4255(12) . ?

loop_
_cod_related_entry_id
_cod_related_entry_database
_cod_related_entry_code
1 ChemSpider 25946248
